data_7053357
loop_
_publ_author_name
'Kurjatschij, Sandra'
'Seichter, Wilhelm'
'Weber, Edwin'

_publ_section_title
;
 Synthesis and structures of crystalline solvates formed of pyridinium
 N-phenoxide (Reichardt's-type) betaine dyes and alcohols
;
_journal_issue 7
_journal_name_full 'New Journal of Chemistry'
_journal_page_first 1465
_journal_paper_doi 10.1039/b9nj00540d
_journal_volume 34
_journal_year 2010
_chemical_formula_moiety 'C41 H29 N O, C3 H8 O)'
_chemical_formula_sum 'C44 H37 N O2'
_chemical_formula_weight 611.75
_chemical_name_systematic
;
?
;
_space_group_IT_number 14
_symmetry_cell_setting monoclinic
_symmetry_space_group_name_Hall '-P 2yn'
_symmetry_space_group_name_H-M 'P 1 21/n 1'
_atom_sites_solution_hydrogens geom
_atom_sites_solution_primary direct
_atom_sites_solution_secondary difmap
_audit_creation_method SHELXL-97
_cell_angle_alpha 90.00
_cell_angle_beta 105.934(3)
_cell_angle_gamma 90.00
_cell_formula_units_Z 4
_cell_length_a 10.4500(7)
_cell_length_b 19.7456(11)
_cell_length_c 16.6334(9)
_cell_measurement_reflns_used 8440
_cell_measurement_temperature 90(2)
_cell_measurement_theta_max 28.32
_cell_measurement_theta_min 2.42
_cell_volume 3300.3(3)
_computing_cell_refinement 'SAINT-NT (Bruker, 2004)'
_computing_data_collection 'Kappa APEX2 (Bruker-AXS, 2004)'
_computing_data_reduction SAINT
_computing_molecular_graphics 'ORTEP-3 (Farrugia)'
_computing_publication_material SHELXTL
_computing_structure_refinement 'SHELXL-97 (Sheldrick, 1997)'
_computing_structure_solution 'SHELXS-97 (Sheldrick, 1990)'
_diffrn_ambient_temperature 90(2)
_diffrn_measured_fraction_theta_full 0.961
_diffrn_measured_fraction_theta_max 0.961
_diffrn_measurement_device_type 'CCD area detector'
_diffrn_measurement_method 'phi and omega scans'
_diffrn_radiation_monochromator graphite
_diffrn_radiation_source 'fine-focus sealed tube'
_diffrn_radiation_type MoK\a
_diffrn_radiation_wavelength 0.71073
_diffrn_reflns_av_R_equivalents 0.0737
_diffrn_reflns_av_sigmaI/netI 0.0794
_diffrn_reflns_limit_h_max 6
_diffrn_reflns_limit_h_min -12
_diffrn_reflns_limit_k_max 24
_diffrn_reflns_limit_k_min -24
_diffrn_reflns_limit_l_max 20
_diffrn_reflns_limit_l_min -20
_diffrn_reflns_number 22167
_diffrn_reflns_theta_full 26.40
_diffrn_reflns_theta_max 26.40
_diffrn_reflns_theta_min 1.64
_diffrn_standards_decay_% 1
_exptl_absorpt_coefficient_mu 0.074
_exptl_absorpt_correction_T_max 0.9897
_exptl_absorpt_correction_T_min 0.9344
_exptl_absorpt_correction_type multi-scan
_exptl_absorpt_process_details 'SADABS (Sheldrick, 2004)'
_exptl_crystal_colour violet
_exptl_crystal_density_diffrn 1.231
_exptl_crystal_density_method 'not measured'
_exptl_crystal_description block
_exptl_crystal_F_000 1296
_exptl_crystal_size_max 0.35
_exptl_crystal_size_mid 0.19
_exptl_crystal_size_min 0.14
_refine_diff_density_max 0.383
_refine_diff_density_min -0.295
_refine_diff_density_rms 0.061
_refine_ls_extinction_method none
_refine_ls_goodness_of_fit_ref 1.054
_refine_ls_hydrogen_treatment constr
_refine_ls_matrix_type full
_refine_ls_number_parameters 427
_refine_ls_number_reflns 6492
_refine_ls_number_restraints 0
_refine_ls_restrained_S_all 1.054
_refine_ls_R_factor_all 0.0990
_refine_ls_R_factor_gt 0.0549
_refine_ls_shift/su_max 0.000
_refine_ls_shift/su_mean 0.000
_refine_ls_structure_factor_coef Fsqd
_refine_ls_weighting_details 'calc w=1/[\s^2^(Fo^2^)+(0.0866P)^2^+1.4188P] where P=(Fo^2^+2Fc^2^)/3'
_refine_ls_weighting_scheme calc
_refine_ls_wR_factor_gt 0.1402
_refine_ls_wR_factor_ref 0.1859
_reflns_number_gt 4183
_reflns_number_total 6492
_reflns_threshold_expression >2sigma(I)
_cod_data_source_file b9nj00540d.txt
_cod_data_source_block kurj12new
_cod_original_sg_symbol_H-M 'P 21/n'
_cod_database_code 7053357

loop_
_symmetry_equiv_pos_as_xyz
'x, y, z'
'-x+1/2, y+1/2, -z+1/2'
'-x, -y, -z'
'x-1/2, -y-1/2, z-1/2'

loop_
_atom_site_label
_atom_site_type_symbol
_atom_site_fract_x
_atom_site_fract_y
_atom_site_fract_z
_atom_site_U_iso_or_equiv
_atom_site_adp_type
_atom_site_occupancy
_atom_site_symmetry_multiplicity
_atom_site_calc_flag
_atom_site_refinement_flags
O1 O 0.68219(18) 0.21523(8) 0.39107(10) 0.0292(4) Uani 1 1 d .
N1 N 0.8071(2) 0.39372(9) 0.16449(11) 0.0212(5) Uani 1 1 d .
C1 C 0.7201(2) 0.25737(12) 0.34397(14) 0.0229(5) Uani 1 1 d .
C2 C 0.8057(2) 0.23782(11) 0.29236(14) 0.0217(5) Uani 1 1 d .
C3 C 0.8359(2) 0.28330(11) 0.23674(14) 0.0215(5) Uani 1 1 d .
H3 H 0.8911 0.2694 0.2029 0.026 Uiso 1 1 calc R
C4 C 0.7862(3) 0.34924(11) 0.22992(14) 0.0215(5) Uani 1 1 d .
C5 C 0.7097(2) 0.37101(12) 0.28093(14) 0.0231(5) Uani 1 1 d .
H5 H 0.6787 0.4165 0.2767 0.028 Uiso 1 1 calc R
C6 C 0.6775(2) 0.32775(12) 0.33809(14) 0.0221(5) Uani 1 1 d .
C7 C 0.7616(3) 0.37342(12) 0.08241(14) 0.0233(5) Uani 1 1 d .
C8 C 0.7745(3) 0.41555(12) 0.01909(14) 0.0239(5) Uani 1 1 d .
H8 H 0.7478 0.3996 -0.0369 0.029 Uiso 1 1 calc R
C9 C 0.8254(3) 0.48093(12) 0.03481(14) 0.0226(5) Uani 1 1 d .
C10 C 0.8713(3) 0.49988(12) 0.11856(14) 0.0223(5) Uani 1 1 d .
H10 H 0.9076 0.5439 0.1318 0.027 Uiso 1 1 calc R
C11 C 0.8656(2) 0.45667(11) 0.18298(14) 0.0210(5) Uani 1 1 d .
C12 C 0.8256(3) 0.52774(12) -0.03492(14) 0.0234(5) Uani 1 1 d .
C13 C 0.8156(3) 0.50284(13) -0.11507(14) 0.0254(6) Uani 1 1 d .
H13 H 0.8127 0.4553 -0.1245 0.030 Uiso 1 1 calc R
C14 C 0.8098(3) 0.54664(14) -0.18071(15) 0.0294(6) Uani 1 1 d .
H14 H 0.8003 0.5292 -0.2353 0.035 Uiso 1 1 calc R
C15 C 0.8179(3) 0.61608(14) -0.16708(17) 0.0352(7) Uani 1 1 d .
H15 H 0.8155 0.6462 -0.2120 0.042 Uiso 1 1 calc R
C16 C 0.8295(3) 0.64112(14) -0.08771(17) 0.0366(7) Uani 1 1 d .
H16 H 0.8354 0.6886 -0.0784 0.044 Uiso 1 1 calc R
C17 C 0.8326(3) 0.59791(13) -0.02164(15) 0.0290(6) Uani 1 1 d .
H17 H 0.8393 0.6157 0.0324 0.035 Uiso 1 1 calc R
C24 C 0.8595(2) 0.16736(11) 0.29718(14) 0.0220(5) Uani 1 1 d .
C29 C 0.8965(3) 0.13198(12) 0.37316(15) 0.0245(6) Uani 1 1 d .
H29 H 0.8843 0.1524 0.4222 0.029 Uiso 1 1 calc R
C28 C 0.9507(3) 0.06752(12) 0.37762(16) 0.0283(6) Uani 1 1 d .
H28 H 0.9755 0.0444 0.4297 0.034 Uiso 1 1 calc R
C27 C 0.9691(3) 0.03653(12) 0.30653(16) 0.0286(6) Uani 1 1 d .
H27 H 1.0068 -0.0075 0.3099 0.034 Uiso 1 1 calc R
C26 C 0.9321(3) 0.07035(12) 0.23104(16) 0.0288(6) Uani 1 1 d .
H26 H 0.9441 0.0494 0.1822 0.035 Uiso 1 1 calc R
C25 C 0.8772(3) 0.13525(12) 0.22630(15) 0.0261(6) Uani 1 1 d .
H25 H 0.8515 0.1579 0.1739 0.031 Uiso 1 1 calc R
C18 C 0.5941(3) 0.35370(12) 0.39109(14) 0.0248(6) Uani 1 1 d .
C23 C 0.4915(3) 0.39963(12) 0.35912(15) 0.0264(6) Uani 1 1 d .
H23 H 0.4713 0.4123 0.3019 0.032 Uiso 1 1 calc R
C22 C 0.4182(3) 0.42730(13) 0.40903(16) 0.0313(6) Uani 1 1 d .
H22 H 0.3499 0.4592 0.3859 0.038 Uiso 1 1 calc R
C21 C 0.4438(3) 0.40890(15) 0.49203(16) 0.0351(7) Uani 1 1 d .
H21 H 0.3934 0.4278 0.5261 0.042 Uiso 1 1 calc R
C20 C 0.5438(3) 0.36272(16) 0.52472(16) 0.0383(7) Uani 1 1 d .
H20 H 0.5622 0.3497 0.5817 0.046 Uiso 1 1 calc R
C19 C 0.6174(3) 0.33530(14) 0.47512(16) 0.0331(6) Uani 1 1 d .
H19 H 0.6852 0.3033 0.4986 0.040 Uiso 1 1 calc R
C30 C 0.9268(3) 0.47841(12) 0.27031(14) 0.0217(5) Uani 1 1 d .
C31 C 1.0135(3) 0.43788(12) 0.32984(14) 0.0236(5) Uani 1 1 d .
H31 H 1.0262 0.3918 0.3176 0.028 Uiso 1 1 calc R
C32 C 1.0809(3) 0.46464(13) 0.40647(15) 0.0274(6) Uani 1 1 d .
H32 H 1.1408 0.4369 0.4463 0.033 Uiso 1 1 calc R
C33 C 1.0619(3) 0.53183(13) 0.42591(15) 0.0316(6) Uani 1 1 d .
H33 H 1.1092 0.5501 0.4785 0.038 Uiso 1 1 calc R
C34 C 0.9736(3) 0.57163(13) 0.36794(15) 0.0315(6) Uani 1 1 d .
H34 H 0.9582 0.6171 0.3814 0.038 Uiso 1 1 calc R
C35 C 0.9078(3) 0.54561(12) 0.29050(15) 0.0269(6) Uani 1 1 d .
H35 H 0.8489 0.5737 0.2506 0.032 Uiso 1 1 calc R
C36 C 0.6874(3) 0.30916(12) 0.05774(14) 0.0251(6) Uani 1 1 d .
C37 C 0.5688(3) 0.29614(12) 0.07794(15) 0.0262(6) Uani 1 1 d .
H37 H 0.5425 0.3239 0.1173 0.031 Uiso 1 1 calc R
C38 C 0.4895(3) 0.24245(13) 0.04015(15) 0.0298(6) Uani 1 1 d .
H38 H 0.4078 0.2339 0.0530 0.036 Uiso 1 1 calc R
C39 C 0.5283(3) 0.20105(13) -0.01621(15) 0.0325(7) Uani 1 1 d .
H39 H 0.4724 0.1650 -0.0427 0.039 Uiso 1 1 calc R
C40 C 0.6480(3) 0.21212(13) -0.03388(16) 0.0336(7) Uani 1 1 d .
H40 H 0.6761 0.1826 -0.0708 0.040 Uiso 1 1 calc R
C41 C 0.7276(3) 0.26650(12) 0.00225(15) 0.0301(6) Uani 1 1 d .
H41 H 0.8092 0.2746 -0.0108 0.036 Uiso 1 1 calc R
O1G O 0.4245(2) 0.17122(11) 0.36681(12) 0.0456(6) Uani 1 1 d .
H1G H 0.5040 0.1836 0.3754 0.068 Uiso 1 1 calc R
C1G C 0.3883(3) 0.21697(16) 0.22726(18) 0.0439(8) Uani 1 1 d .
H1G1 H 0.4797 0.2343 0.2420 0.066 Uiso 1 1 calc R
H1G2 H 0.3306 0.2472 0.1862 0.066 Uiso 1 1 calc R
H1G3 H 0.3862 0.1715 0.2032 0.066 Uiso 1 1 calc R
C2G C 0.3403(3) 0.21371(13) 0.30393(16) 0.0330(6) Uani 1 1 d .
H2G H 0.3406 0.2605 0.3271 0.040 Uiso 1 1 calc R
C3G C 0.2011(3) 0.18538(16) 0.28528(18) 0.0427(8) Uani 1 1 d .
H3G1 H 0.1996 0.1395 0.2624 0.064 Uiso 1 1 calc R
H3G2 H 0.1400 0.2144 0.2444 0.064 Uiso 1 1 calc R
H3G3 H 0.1732 0.1838 0.3369 0.064 Uiso 1 1 calc R

loop_
_atom_site_aniso_label
_atom_site_aniso_U_11
_atom_site_aniso_U_22
_atom_site_aniso_U_33
_atom_site_aniso_U_23
_atom_site_aniso_U_13
_atom_site_aniso_U_12
O1 0.0338(11) 0.0198(9) 0.0349(9) 0.0104(8) 0.0109(8) 0.0031(8)
N1 0.0284(12) 0.0112(9) 0.0235(10) 0.0010(8) 0.0062(8) -0.0009(9)
C1 0.0278(13) 0.0153(12) 0.0238(11) 0.0039(9) 0.0040(9) 0.0020(11)
C2 0.0254(13) 0.0110(11) 0.0252(12) -0.0003(9) 0.0011(9) -0.0020(10)
C3 0.0260(13) 0.0128(11) 0.0250(11) -0.0023(9) 0.0058(9) -0.0007(10)
C4 0.0302(14) 0.0095(11) 0.0239(11) 0.0020(9) 0.0059(9) -0.0017(10)
C5 0.0288(14) 0.0118(11) 0.0269(12) -0.0002(9) 0.0048(10) 0.0004(10)
C6 0.0263(14) 0.0140(11) 0.0247(12) 0.0006(9) 0.0048(9) 0.0021(10)
C7 0.0299(14) 0.0144(11) 0.0250(12) -0.0013(9) 0.0068(10) -0.0023(11)
C8 0.0311(14) 0.0164(12) 0.0234(12) -0.0008(9) 0.0061(10) -0.0018(11)
C9 0.0259(13) 0.0140(11) 0.0275(12) -0.0008(10) 0.0068(9) -0.0006(10)
C10 0.0276(14) 0.0116(11) 0.0265(12) 0.0007(9) 0.0055(9) -0.0005(10)
C11 0.0252(13) 0.0102(11) 0.0269(12) -0.0010(9) 0.0060(9) 0.0013(10)
C12 0.0258(13) 0.0165(12) 0.0270(12) 0.0035(10) 0.0054(10) -0.0005(10)
C13 0.0275(14) 0.0191(12) 0.0299(12) 0.0014(10) 0.0082(10) -0.0013(11)
C14 0.0316(15) 0.0301(15) 0.0264(12) 0.0025(11) 0.0076(10) 0.0031(12)
C15 0.0435(18) 0.0274(15) 0.0358(14) 0.0150(12) 0.0127(12) 0.0053(13)
C16 0.0535(19) 0.0167(13) 0.0389(15) 0.0080(11) 0.0115(13) 0.0045(13)
C17 0.0379(16) 0.0193(13) 0.0283(13) 0.0004(10) 0.0065(11) 0.0006(12)
C24 0.0243(13) 0.0102(11) 0.0297(12) -0.0005(9) 0.0044(9) -0.0015(10)
C29 0.0288(14) 0.0138(11) 0.0286(12) -0.0016(9) 0.0039(10) -0.0020(11)
C28 0.0313(15) 0.0160(12) 0.0329(13) 0.0024(10) 0.0010(10) 0.0013(11)
C27 0.0302(15) 0.0111(11) 0.0415(14) -0.0030(10) 0.0048(11) -0.0005(11)
C26 0.0338(15) 0.0168(12) 0.0356(14) -0.0062(10) 0.0093(11) -0.0023(11)
C25 0.0322(15) 0.0160(12) 0.0284(13) 0.0020(10) 0.0053(10) -0.0014(11)
C18 0.0286(14) 0.0154(12) 0.0297(13) 0.0002(10) 0.0071(10) -0.0023(11)
C23 0.0335(15) 0.0192(12) 0.0273(12) 0.0030(10) 0.0096(10) 0.0019(11)
C22 0.0350(16) 0.0230(13) 0.0356(14) 0.0036(11) 0.0092(11) 0.0074(12)
C21 0.0364(17) 0.0369(16) 0.0342(14) -0.0049(12) 0.0137(12) 0.0025(13)
C20 0.0432(18) 0.0457(18) 0.0259(13) 0.0049(12) 0.0092(12) 0.0069(15)
C19 0.0353(16) 0.0328(15) 0.0306(13) 0.0086(11) 0.0079(11) 0.0091(13)
C30 0.0294(14) 0.0123(11) 0.0242(12) -0.0002(9) 0.0086(9) -0.0035(10)
C31 0.0305(14) 0.0136(11) 0.0268(12) 0.0021(9) 0.0080(10) -0.0010(10)
C32 0.0344(15) 0.0220(13) 0.0253(12) 0.0049(10) 0.0071(10) -0.0002(12)
C33 0.0470(17) 0.0234(13) 0.0244(12) -0.0037(10) 0.0098(11) -0.0087(13)
C34 0.0503(18) 0.0145(12) 0.0308(13) -0.0041(10) 0.0131(12) -0.0043(12)
C35 0.0374(16) 0.0128(12) 0.0309(13) 0.0004(10) 0.0103(11) -0.0001(11)
C36 0.0338(15) 0.0142(12) 0.0235(12) 0.0020(9) 0.0017(10) -0.0035(11)
C37 0.0334(15) 0.0164(12) 0.0269(12) 0.0030(10) 0.0051(10) 0.0000(11)
C38 0.0350(15) 0.0193(13) 0.0309(13) 0.0071(11) 0.0020(10) -0.0040(12)
C39 0.0450(17) 0.0156(13) 0.0299(13) 0.0010(10) -0.0017(11) -0.0059(12)
C40 0.0500(18) 0.0180(13) 0.0303(13) -0.0039(11) 0.0069(12) -0.0032(13)
C41 0.0408(16) 0.0192(13) 0.0301(13) -0.0010(11) 0.0096(11) -0.0045(12)
O1G 0.0389(12) 0.0472(13) 0.0432(11) 0.0215(10) -0.0014(9) -0.0107(11)
C1G 0.0451(19) 0.0407(17) 0.0433(17) 0.0090(14) 0.0078(13) 0.0027(15)
C2G 0.0408(17) 0.0188(13) 0.0373(14) 0.0004(11) 0.0073(12) -0.0010(12)
C3G 0.0422(18) 0.0438(18) 0.0403(16) 0.0033(14) 0.0082(13) -0.0057(15)

loop_
_atom_type_symbol
_atom_type_description
_atom_type_scat_dispersion_real
_atom_type_scat_dispersion_imag
_atom_type_scat_source
C C 0.0033 0.0016 'International Tables Vol C Tables 4.2.6.8 and 6.1.1.4'
H H 0.0000 0.0000 'International Tables Vol C Tables 4.2.6.8 and 6.1.1.4'
N N 0.0061 0.0033 'International Tables Vol C Tables 4.2.6.8 and 6.1.1.4'
O O 0.0106 0.0060 'International Tables Vol C Tables 4.2.6.8 and 6.1.1.4'

loop_
_geom_angle_atom_site_label_1
_geom_angle_atom_site_label_2
_geom_angle_atom_site_label_3
_geom_angle
C7 N1 C11 119.60(19)
C7 N1 C4 118.85(19)
C11 N1 C4 121.48(18)
O1 C1 C2 122.3(2)
O1 C1 C6 121.5(2)
C2 C1 C6 116.2(2)
C3 C2 C1 120.9(2)
C3 C2 C24 119.2(2)
C1 C2 C24 120.0(2)
C2 C3 C4 120.7(2)
C2 C3 H3 119.6
C4 C3 H3 119.6
C5 C4 C3 120.3(2)
C5 C4 N1 120.0(2)
C3 C4 N1 119.6(2)
C4 C5 C6 121.3(2)
C4 C5 H5 119.4
C6 C5 H5 119.4
C5 C6 C1 120.5(2)
C5 C6 C18 119.0(2)
C1 C6 C18 120.5(2)
N1 C7 C8 120.2(2)
N1 C7 C36 122.3(2)
C8 C7 C36 117.3(2)
C7 C8 C9 121.9(2)
C7 C8 H8 119.0
C9 C8 H8 119.0
C8 C9 C10 116.4(2)
C8 C9 C12 120.9(2)
C10 C9 C12 122.7(2)
C11 C10 C9 122.2(2)
C11 C10 H10 118.9
C9 C10 H10 118.9
N1 C11 C10 119.5(2)
N1 C11 C30 121.6(2)
C10 C11 C30 118.8(2)
C13 C12 C17 119.0(2)
C13 C12 C9 120.7(2)
C17 C12 C9 120.3(2)
C14 C13 C12 120.6(2)
C14 C13 H13 119.7
C12 C13 H13 119.7
C13 C14 C15 120.1(2)
C13 C14 H14 119.9
C15 C14 H14 119.9
C16 C15 C14 119.6(2)
C16 C15 H15 120.2
C14 C15 H15 120.2
C15 C16 C17 120.9(2)
C15 C16 H16 119.5
C17 C16 H16 119.5
C16 C17 C12 119.7(2)
C16 C17 H17 120.2
C12 C17 H17 120.2
C25 C24 C29 117.9(2)
C25 C24 C2 120.9(2)
C29 C24 C2 121.3(2)
C28 C29 C24 120.9(2)
C28 C29 H29 119.6
C24 C29 H29 119.6
C29 C28 C27 120.5(2)
C29 C28 H28 119.7
C27 C28 H28 119.7
C26 C27 C28 119.4(2)
C26 C27 H27 120.3
C28 C27 H27 120.3
C27 C26 C25 120.2(2)
C27 C26 H26 119.9
C25 C26 H26 119.9
C24 C25 C26 121.1(2)
C24 C25 H25 119.4
C26 C25 H25 119.4
C23 C18 C19 117.0(2)
C23 C18 C6 120.8(2)
C19 C18 C6 122.1(2)
C22 C23 C18 121.4(2)
C22 C23 H23 119.3
C18 C23 H23 119.3
C21 C22 C23 120.5(2)
C21 C22 H22 119.7
C23 C22 H22 119.7
C22 C21 C20 119.0(3)
C22 C21 H21 120.5
C20 C21 H21 120.5
C21 C20 C19 120.5(2)
C21 C20 H20 119.7
C19 C20 H20 119.7
C20 C19 C18 121.4(2)
C20 C19 H19 119.3
C18 C19 H19 119.3
C31 C30 C35 118.8(2)
C31 C30 C11 123.4(2)
C35 C30 C11 117.4(2)
C32 C31 C30 120.2(2)
C32 C31 H31 119.9
C30 C31 H31 119.9
C31 C32 C33 120.6(2)
C31 C32 H32 119.7
C33 C32 H32 119.7
C34 C33 C32 119.4(2)
C34 C33 H33 120.3
C32 C33 H33 120.3
C33 C34 C35 120.3(2)
C33 C34 H34 119.8
C35 C34 H34 119.8
C34 C35 C30 120.7(2)
C34 C35 H35 119.7
C30 C35 H35 119.7
C37 C36 C41 119.8(2)
C37 C36 C7 121.5(2)
C41 C36 C7 118.0(2)
C38 C37 C36 119.5(3)
C38 C37 H37 120.3
C36 C37 H37 120.3
C37 C38 C39 120.6(3)
C37 C38 H38 119.7
C39 C38 H38 119.7
C40 C39 C38 120.1(2)
C40 C39 H39 119.9
C38 C39 H39 119.9
C39 C40 C41 120.0(3)
C39 C40 H40 120.0
C41 C40 H40 120.0
C40 C41 C36 119.9(3)
C40 C41 H41 120.0
C36 C41 H41 120.0
C2G O1G H1G 109.5
C2G C1G H1G1 109.5
C2G C1G H1G2 109.5
H1G1 C1G H1G2 109.5
C2G C1G H1G3 109.5
H1G1 C1G H1G3 109.5
H1G2 C1G H1G3 109.5
O1G C2G C1G 111.4(3)
O1G C2G C3G 107.2(2)
C1G C2G C3G 111.8(2)
O1G C2G H2G 108.8
C1G C2G H2G 108.8
C3G C2G H2G 108.8
C2G C3G H3G1 109.5
C2G C3G H3G2 109.5
H3G1 C3G H3G2 109.5
C2G C3G H3G3 109.5
H3G1 C3G H3G3 109.5
H3G2 C3G H3G3 109.5

loop_
_geom_bond_atom_site_label_1
_geom_bond_atom_site_label_2
_geom_bond_distance
O1 C1 1.278(3)
N1 C7 1.376(3)
N1 C11 1.382(3)
N1 C4 1.461(3)
C1 C2 1.451(3)
C1 C6 1.454(3)
C2 C3 1.387(3)
C2 C24 1.494(3)
C3 C4 1.395(3)
C3 H3 0.9500
C4 C5 1.384(3)
C5 C6 1.387(3)
C5 H5 0.9500
C6 C18 1.490(3)
C7 C8 1.377(3)
C7 C36 1.485(3)
C8 C9 1.393(3)
C8 H8 0.9500
C9 C10 1.394(3)
C9 C12 1.483(3)
C10 C11 1.384(3)
C10 H10 0.9500
C11 C30 1.481(3)
C12 C13 1.398(3)
C12 C17 1.402(3)
C13 C14 1.381(3)
C13 H13 0.9500
C14 C15 1.389(4)
C14 H14 0.9500
C15 C16 1.384(4)
C15 H15 0.9500
C16 C17 1.385(3)
C16 H16 0.9500
C17 H17 0.9500
C24 C25 1.395(3)
C24 C29 1.402(3)
C29 C28 1.387(3)
C29 H29 0.9500
C28 C27 1.391(4)
C28 H28 0.9500
C27 C26 1.380(3)
C27 H27 0.9500
C26 C25 1.398(3)
C26 H26 0.9500
C25 H25 0.9500
C18 C23 1.393(4)
C18 C19 1.399(3)
C23 C22 1.387(4)
C23 H23 0.9500
C22 C21 1.381(4)
C22 H22 0.9500
C21 C20 1.381(4)
C21 H21 0.9500
C20 C19 1.383(4)
C20 H20 0.9500
C19 H19 0.9500
C30 C31 1.396(3)
C30 C35 1.396(3)
C31 C32 1.381(3)
C31 H31 0.9500
C32 C33 1.393(4)
C32 H32 0.9500
C33 C34 1.382(4)
C33 H33 0.9500
C34 C35 1.382(3)
C34 H34 0.9500
C35 H35 0.9500
C36 C37 1.394(4)
C36 C41 1.397(4)
C37 C38 1.385(3)
C37 H37 0.9500
C38 C39 1.386(4)
C38 H38 0.9500
C39 C40 1.379(4)
C39 H39 0.9500
C40 C41 1.389(4)
C40 H40 0.9500
C41 H41 0.9500
O1G C2G 1.438(3)
O1G H1G 0.8400
C1G C2G 1.495(4)
C1G H1G1 0.9800
C1G H1G2 0.9800
C1G H1G3 0.9800
C2G C3G 1.509(4)
C2G H2G 1.0000
C3G H3G1 0.9800
C3G H3G2 0.9800
C3G H3G3 0.9800

loop_
_geom_hbond_atom_site_label_D
_geom_hbond_atom_site_label_H
_geom_hbond_atom_site_label_A
_geom_hbond_distance_DH
_geom_hbond_distance_HA
_geom_hbond_distance_DA
_geom_hbond_angle_DHA
_geom_hbond_site_symmetry_A
O1G H1G O1 0.84 1.91 2.752(3) 177.2 1
C17 H17 O1 0.95 2.38 3.208(3) 144.8 2_655

loop_
_geom_torsion_atom_site_label_1
_geom_torsion_atom_site_label_2
_geom_torsion_atom_site_label_3
_geom_torsion_atom_site_label_4
_geom_torsion
O1 C1 C2 C3 174.5(2)
C6 C1 C2 C3 -4.4(3)
O1 C1 C2 C24 -3.9(3)
C6 C1 C2 C24 177.2(2)
C1 C2 C3 C4 0.9(3)
C24 C2 C3 C4 179.3(2)
C2 C3 C4 C5 2.4(4)
C2 C3 C4 N1 -173.2(2)
C7 N1 C4 C5 -118.1(2)
C11 N1 C4 C5 58.8(3)
C7 N1 C4 C3 57.5(3)
C11 N1 C4 C3 -125.6(2)
C3 C4 C5 C6 -1.8(4)
N1 C4 C5 C6 173.7(2)
C4 C5 C6 C1 -1.9(4)
C4 C5 C6 C18 -179.6(2)
O1 C1 C6 C5 -174.0(2)
C2 C1 C6 C5 4.9(3)
O1 C1 C6 C18 3.6(3)
C2 C1 C6 C18 -177.5(2)
C11 N1 C7 C8 0.1(4)
C4 N1 C7 C8 177.1(2)
C11 N1 C7 C36 -174.5(2)
C4 N1 C7 C36 2.5(4)
N1 C7 C8 C9 -4.1(4)
C36 C7 C8 C9 170.8(3)
C7 C8 C9 C10 4.2(4)
C7 C8 C9 C12 -173.7(2)
C8 C9 C10 C11 -0.6(4)
C12 C9 C10 C11 177.3(2)
C7 N1 C11 C10 3.4(4)
C4 N1 C11 C10 -173.5(2)
C7 N1 C11 C30 -174.5(2)
C4 N1 C11 C30 8.6(4)
C9 C10 C11 N1 -3.1(4)
C9 C10 C11 C30 174.8(2)
C8 C9 C12 C13 -20.5(4)
C10 C9 C12 C13 161.7(2)
C8 C9 C12 C17 158.0(3)
C10 C9 C12 C17 -19.9(4)
C17 C12 C13 C14 -1.3(4)
C9 C12 C13 C14 177.1(2)
C12 C13 C14 C15 1.9(4)
C13 C14 C15 C16 -1.1(4)
C14 C15 C16 C17 -0.3(5)
C15 C16 C17 C12 0.8(4)
C13 C12 C17 C16 0.0(4)
C9 C12 C17 C16 -178.5(3)
C3 C2 C24 C25 -33.2(3)
C1 C2 C24 C25 145.2(2)
C3 C2 C24 C29 145.3(2)
C1 C2 C24 C29 -36.2(3)
C25 C24 C29 C28 0.9(4)
C2 C24 C29 C28 -177.7(2)
C24 C29 C28 C27 -0.2(4)
C29 C28 C27 C26 -0.4(4)
C28 C27 C26 C25 0.2(4)
C29 C24 C25 C26 -1.1(4)
C2 C24 C25 C26 177.6(2)
C27 C26 C25 C24 0.5(4)
C5 C6 C18 C23 36.4(3)
C1 C6 C18 C23 -141.2(2)
C5 C6 C18 C19 -141.3(3)
C1 C6 C18 C19 41.0(3)
C19 C18 C23 C22 1.8(4)
C6 C18 C23 C22 -176.1(2)
C18 C23 C22 C21 -1.2(4)
C23 C22 C21 C20 0.2(4)
C22 C21 C20 C19 0.1(5)
C21 C20 C19 C18 0.6(5)
C23 C18 C19 C20 -1.5(4)
C6 C18 C19 C20 176.4(3)
N1 C11 C30 C31 46.9(4)
C10 C11 C30 C31 -131.0(3)
N1 C11 C30 C35 -140.5(3)
C10 C11 C30 C35 41.6(3)
C35 C30 C31 C32 -1.4(4)
C11 C30 C31 C32 171.1(2)
C30 C31 C32 C33 1.0(4)
C31 C32 C33 C34 0.6(4)
C32 C33 C34 C35 -1.9(4)
C33 C34 C35 C30 1.5(4)
C31 C30 C35 C34 0.1(4)
C11 C30 C35 C34 -172.8(2)
N1 C7 C36 C37 58.5(3)
C8 C7 C36 C37 -116.3(3)
N1 C7 C36 C41 -131.6(2)
C8 C7 C36 C41 53.6(3)
C41 C36 C37 C38 -2.5(3)
C7 C36 C37 C38 167.3(2)
C36 C37 C38 C39 1.2(4)
C37 C38 C39 C40 1.4(4)
C38 C39 C40 C41 -2.6(4)
C39 C40 C41 C36 1.2(4)
C37 C36 C41 C40 1.3(4)
C7 C36 C41 C40 -168.8(2)
